data_1549272
loop_
_publ_author_name
'C. Kouvatas'
'V. Alonzo'
'T. Bataille'
'L. Le Polles'
'C. Roiland'
'G. Louarn'
'E. Le Fur'

_publ_section_title
;
 Synthesis, crystal structure of the ammonium vanadyl oxalatophosphite and
 its controlled conversion into catalytic vanadyl phosphates
;
_journal_name_full 'Journal of Solid State Chemistry'
_journal_page_first 73
_journal_page_last 77
_journal_paper_doi 10.1016/j.jssc.2017.05.026
_journal_volume 253
_journal_year 2017
_chemical_formula_sum 'C H7.89 N O7.45 P V'
_chemical_formula_weight 235.08
_space_group_crystal_system triclinic
_space_group_IT_number 2
_space_group_name_Hall '-P 1'
_space_group_name_H-M_alt 'P -1'
_symmetry_space_group_name_Hall '-P 1'
_symmetry_space_group_name_H-M 'P -1'
_atom_sites_solution_hydrogens difmap
_cell_angle_alpha 67.260(4)
_cell_angle_beta 72.927(4)
_cell_angle_gamma 85.848(3)
_cell_formula_units_Z 2
_cell_length_a 6.3844(4)
_cell_length_b 7.2278(4)
_cell_length_c 9.2965(5)
_cell_measurement_reflns_used 4920
_cell_measurement_temperature 293(2)
_cell_measurement_theta_max 30.034
_cell_measurement_theta_min 2.910
_cell_volume 377.80(4)
_computing_cell_refinement 'Dirax/lsq (Duisenberg & Schreurs, 1989-2000)'
_computing_data_collection 'Collect (Bruker AXS BV, 1997-2004)'
_computing_data_reduction 'EvalCCD (Duisenberg & Schreurs 1990-2000)'
_computing_structure_refinement 'SHELXL-2014/7 (Sheldrick, 2014)'
_diffrn_ambient_temperature 293(2)
_diffrn_detector_area_resol_mean 9
_diffrn_measured_fraction_theta_full 0.993
_diffrn_measured_fraction_theta_max 0.967
_diffrn_measurement_device '95mm CCD camera on \k-goniostat'
_diffrn_measurement_device_type KappaCCD
_diffrn_measurement_method CCD
_diffrn_radiation_monochromator 'horizonally mounted graphite crystal'
_diffrn_radiation_type MoK\a
_diffrn_radiation_wavelength 0.71069
_diffrn_reflns_av_R_equivalents 0.0503
_diffrn_reflns_av_unetI/netI 0.0652
_diffrn_reflns_Laue_measured_fraction_full 0.993
_diffrn_reflns_Laue_measured_fraction_max 0.967
_diffrn_reflns_limit_h_max 7
_diffrn_reflns_limit_h_min -8
_diffrn_reflns_limit_k_max 10
_diffrn_reflns_limit_k_min -10
_diffrn_reflns_limit_l_max 13
_diffrn_reflns_limit_l_min -11
_diffrn_reflns_number 4605
_diffrn_reflns_point_group_measured_fraction_full 0.993
_diffrn_reflns_point_group_measured_fraction_max 0.967
_diffrn_reflns_theta_full 25.240
_diffrn_reflns_theta_max 30.031
_diffrn_reflns_theta_min 3.541
_exptl_absorpt_coefficient_mu 1.530
_exptl_absorpt_correction_T_max 0.9421
_exptl_absorpt_correction_T_min 0.8613
_exptl_absorpt_correction_type empirical
_exptl_crystal_colour green
_exptl_crystal_density_diffrn 2.075
_exptl_crystal_description prism
_exptl_crystal_F_000 238
_exptl_crystal_size_max 0.141
_exptl_crystal_size_mid 0.104
_exptl_crystal_size_min 0.065
_refine_diff_density_max 0.717
_refine_diff_density_min -0.649
_refine_diff_density_rms 0.122
_refine_ls_extinction_coef .
_refine_ls_extinction_method none
_refine_ls_goodness_of_fit_ref 1.082
_refine_ls_hydrogen_treatment mixed
_refine_ls_matrix_type full
_refine_ls_number_parameters 133
_refine_ls_number_reflns 2122
_refine_ls_number_restraints 10
_refine_ls_restrained_S_all 1.087
_refine_ls_R_factor_all 0.0580
_refine_ls_R_factor_gt 0.0444
_refine_ls_shift/su_max 0.000
_refine_ls_shift/su_mean 0.000
_refine_ls_structure_factor_coef Fsqd
_refine_ls_weighting_details 'w=1/[\s^2^(Fo^2^)+(0.0446P)^2^+0.3820P] where P=(Fo^2^+2Fc^2^)/3'
_refine_ls_weighting_scheme calc
_refine_ls_wR_factor_gt 0.1064
_refine_ls_wR_factor_ref 0.1114
_reflns_Friedel_coverage 0.000
_reflns_Friedel_fraction_full .
_reflns_Friedel_fraction_max .
_reflns_number_gt 1766
_reflns_number_total 2122
_reflns_threshold_expression 'I > 2\s(I)'
_cod_data_source_file JSSC-2017-253-73-77.cif
_cod_data_source_block 1
_cod_depositor_comments
;
The following automatic conversions were performed:

'_journal_paper_doi' value
'https://doi.org/10.1016/j.jssc.2017.05.026' was changed to
'10.1016/j.jssc.2017.05.026'.

Automatic conversion script
Id: cif_fix_values 6433 2018-09-21 13:16:33Z andrius 
;
_cod_original_formula_sum 'C1 H7.89 N1 O7.45 P1 V1'
_cod_database_code 1549272
_shelx_space_group_comment
;
The symmetry employed for this shelxl refinement is uniquely defined
by the following loop, which should always be used as a source of
symmetry information in preference to the above space-group names.
They are only intended as comments.
;

loop_
_space_group_symop_operation_xyz
'x, y, z'
'-x, -y, -z'

loop_
_atom_site_label
_atom_site_type_symbol
_atom_site_fract_x
_atom_site_fract_y
_atom_site_fract_z
_atom_site_U_iso_or_equiv
_atom_site_adp_type
_atom_site_occupancy
_atom_site_site_symmetry_order
_atom_site_calc_flag
_atom_site_refinement_flags_posn
_atom_site_refinement_flags_adp
_atom_site_refinement_flags_occupancy
_atom_site_disorder_assembly
_atom_site_disorder_group
V1 V -0.17391(7) 0.41924(7) 0.34040(5) 0.01456(14) Uani 1 1 d . . . . .
P1 P 0.30159(10) 0.36192(11) 0.40477(8) 0.01560(17) Uani 1 1 d . . . . .
O1 O -0.2150(4) 0.2178(3) 0.4987(2) 0.0269(5) Uani 1 1 d . . . . .
O2 O -0.0814(3) 0.6754(3) 0.0881(2) 0.0201(4) Uani 1 1 d . . . . .
O3 O 0.1414(3) 0.4801(3) 0.3139(2) 0.0213(4) Uani 1 1 d . . . . .
O4 O 0.2537(3) 0.3617(3) 0.5763(2) 0.0222(4) Uani 1 1 d . . . . .
O5 O -0.0642(3) 0.2794(3) 0.1751(2) 0.0194(4) Uani 1 1 d . . . . .
O7 O 0.5335(3) 0.4364(4) 0.2978(2) 0.0299(5) Uani 1 1 d . . . . .
C1 C -0.0063(4) 0.6141(4) -0.0240(3) 0.0161(5) Uani 1 1 d . . . . .
O91 O 0.3758(4) 0.0155(4) 0.8111(3) 0.0367(6) Uani 1 1 d D . . . .
N1 N 0.2032(5) 0.9232(4) 0.1619(3) 0.0301(6) Uani 1 1 d D . . . .
O92 O 0.5095(12) 0.6392(10) -0.0253(8) 0.051(2) Uiso 0.445(10) 1 d D . P . .
H1 H 0.291(6) 0.170(5) 0.428(4) 0.023(9) Uiso 1 1 d . . . . .
H2W1 H 0.342(7) 0.134(4) 0.739(4) 0.046(13) Uiso 1 1 d D . . . .
H4N H 0.320(6) 0.944(8) 0.192(6) 0.056(14) Uiso 1 1 d D . . . .
H1W1 H 0.320(10) -0.076(7) 0.785(7) 0.083(19) Uiso 1 1 d D . . . .
H2N H 0.179(9) 0.789(3) 0.208(5) 0.063(15) Uiso 1 1 d D . . . .
H1N H 0.242(8) 0.959(6) 0.052(2) 0.060(15) Uiso 1 1 d D . . . .
H3N H 0.106(10) 1.010(8) 0.187(6) 0.11(3) Uiso 1 1 d D . . . .
H1W2 H 0.4441 0.7358 -0.0825 0.050 Uiso 0.445(10) 1 d D U P . .
H2W2 H 0.5876 0.6963 0.0094 0.050 Uiso 0.445(10) 1 d D U P . .

loop_
_atom_site_aniso_label
_atom_site_aniso_U_11
_atom_site_aniso_U_22
_atom_site_aniso_U_33
_atom_site_aniso_U_23
_atom_site_aniso_U_13
_atom_site_aniso_U_12
V1 0.0088(2) 0.0249(3) 0.0100(2) -0.00794(17) -0.00083(14) -0.00047(16)
P1 0.0095(3) 0.0252(4) 0.0153(3) -0.0122(3) -0.0024(2) 0.0018(2)
O1 0.0279(12) 0.0301(12) 0.0164(9) -0.0041(8) -0.0023(8) -0.0044(9)
O2 0.0215(10) 0.0250(10) 0.0158(8) -0.0121(7) -0.0031(7) 0.0037(8)
O3 0.0112(9) 0.0334(11) 0.0197(9) -0.0104(8) -0.0043(7) -0.0009(8)
O4 0.0220(10) 0.0312(11) 0.0148(9) -0.0117(8) -0.0044(7) 0.0050(8)
O5 0.0230(10) 0.0225(10) 0.0115(8) -0.0081(7) -0.0005(7) -0.0012(8)
O7 0.0095(10) 0.0611(16) 0.0190(9) -0.0163(10) -0.0021(7) -0.0007(9)
C1 0.0119(12) 0.0230(14) 0.0130(11) -0.0071(9) -0.0021(8) -0.0015(9)
O91 0.0327(14) 0.0415(15) 0.0327(13) -0.0093(11) -0.0098(10) -0.0052(11)
N1 0.0315(15) 0.0284(15) 0.0271(13) -0.0052(11) -0.0103(11) -0.0014(11)

loop_
_atom_type_symbol
_atom_type_description
_atom_type_scat_dispersion_real
_atom_type_scat_dispersion_imag
_atom_type_scat_source
C C 0.0033 0.0016 'International Tables Vol C Tables 4.2.6.8 and 6.1.1.4'
H H 0.0000 0.0000 'International Tables Vol C Tables 4.2.6.8 and 6.1.1.4'
O O 0.0106 0.0060 'International Tables Vol C Tables 4.2.6.8 and 6.1.1.4'
P P 0.1023 0.0942 'International Tables Vol C Tables 4.2.6.8 and 6.1.1.4'
V V 0.3005 0.5294 'International Tables Vol C Tables 4.2.6.8 and 6.1.1.4'
N N 0.0061 0.0033 'International Tables Vol C Tables 4.2.6.8 and 6.1.1.4'

loop_
_geom_angle_atom_site_label_1
_geom_angle_atom_site_label_2
_geom_angle_atom_site_label_3
_geom_angle
_geom_angle_site_symmetry_1
_geom_angle_site_symmetry_3
O1 V1 O4 105.08(10) . 2_566
O1 V1 O7 100.15(11) . 1_455
O4 V1 O7 89.25(9) 2_566 1_455
O1 V1 O3 98.50(10) . .
O4 V1 O3 87.56(9) 2_566 .
O7 V1 O3 161.27(9) 1_455 .
O1 V1 O5 95.52(10) . .
O4 V1 O5 159.39(8) 2_566 .
O7 V1 O5 87.80(9) 1_455 .
O3 V1 O5 88.72(8) . .
O1 V1 O2 169.87(10) . .
O4 V1 O2 84.75(7) 2_566 .
O7 V1 O2 82.12(8) 1_455 .
O3 V1 O2 79.21(8) . .
O5 V1 O2 74.64(7) . .
O7 P1 O3 108.58(12) . .
O7 P1 O4 113.71(12) . .
O3 P1 O4 113.53(12) . .
O7 P1 H1 105.1(16) . .
O3 P1 H1 110.9(16) . .
O4 P1 H1 104.6(15) . .
C1 O2 V1 112.64(17) . .
P1 O3 V1 131.58(13) . .
P1 O4 V1 131.45(13) . 2_566
C1 O5 V1 119.50(17) 2_565 .
P1 O7 V1 134.14(13) . 1_655
O2 C1 O5 126.8(3) . 2_565
O2 C1 C1 117.1(3) . 2_565
O5 C1 C1 116.0(3) 2_565 2_565
H2W1 O91 H1W1 101(5) . .
H4N N1 H2N 104(4) . .
H4N N1 H1N 110(4) . .
H2N N1 H1N 107(2) . .
H4N N1 H3N 104(5) . .
H2N N1 H3N 124(5) . .
H1N N1 H3N 108(3) . .
H1W2 O92 H2W2 105.1(7) . .

loop_
_geom_bond_atom_site_label_1
_geom_bond_atom_site_label_2
_geom_bond_distance
_geom_bond_site_symmetry_2
V1 O1 1.590(2) .
V1 O4 1.992(2) 2_566
V1 O7 2.006(2) 1_455
V1 O3 2.015(2) .
V1 O5 2.0832(18) .
V1 O2 2.295(2) .
P1 O7 1.519(2) .
P1 O3 1.520(2) .
P1 O4 1.5325(19) .
P1 H1 1.32(4) .
O2 C1 1.243(3) .
O4 V1 1.992(2) 2_566
O5 C1 1.269(3) 2_565
O7 V1 2.006(2) 1_655
C1 O5 1.269(3) 2_565
C1 C1 1.536(5) 2_565
O91 H2W1 0.918(19) .
O91 H1W1 0.91(2) .
N1 H4N 0.910(19) .
N1 H2N 0.899(19) .
N1 H1N 0.906(18) .
N1 H3N 0.896(19) .
O92 H1W2 0.863(7) .
O92 H2W2 0.866(7) .

loop_
_geom_hbond_atom_site_label_D
_geom_hbond_atom_site_label_H
_geom_hbond_atom_site_label_A
_geom_hbond_distance_DH
_geom_hbond_distance_HA
_geom_hbond_distance_DA
_geom_hbond_angle_DHA
_geom_hbond_site_symmetry_A
O91 H2W1 O4 0.918(19) 1.94(2) 2.851(3) 172(4) .
O91 H1W1 O5 0.91(2) 2.13(4) 2.961(3) 151(5) 2_556
N1 H4N O91 0.910(19) 1.98(2) 2.853(4) 161(4) 2_666
N1 H1N O91 0.906(18) 2.037(19) 2.934(4) 171(4) 1_564
N1 H2N O3 0.899(19) 2.063(19) 2.961(4) 177(5) .
N1 H3N O5 0.896(19) 2.14(3) 3.007(4) 163(6) 1_565
O92 H1W2 O91 0.863(7) 1.958(3) 2.769(7) 155.9(5) 1_564
O92 H2W2 O2 0.866(7) 2.408(2) 3.151(7) 144.2(5) 1_655

loop_
_geom_torsion_atom_site_label_1
_geom_torsion_atom_site_label_2
_geom_torsion_atom_site_label_3
_geom_torsion_atom_site_label_4
_geom_torsion
_geom_torsion_site_symmetry_1
_geom_torsion_site_symmetry_2
_geom_torsion_site_symmetry_3
_geom_torsion_site_symmetry_4
O7 P1 O3 V1 158.96(16) . . . .
O4 P1 O3 V1 -73.52(19) . . . .
O7 P1 O4 V1 81.1(2) . . . 2_566
O3 P1 O4 V1 -43.7(2) . . . 2_566
O3 P1 O7 V1 160.84(19) . . . 1_655
O4 P1 O7 V1 33.4(3) . . . 1_655
V1 O2 C1 O5 -177.9(2) . . . 2_565
V1 O2 C1 C1 1.3(4) . . . 2_565
